data_4089518
loop_
_publ_author_name
'Thiel, Indre'
'Lama\<c, Martin'
'Jiao, Haijun'
'Spannenberg, Anke'
'Hapke, Marko'

_publ_section_title
;
 Synthesis and Catalytic Activity of [Cp&#x2032;Co(COD)] Complexes Bearing
 Pendant N-Containing Groups
;
_journal_issue 11
_journal_name_full Organometallics
_journal_page_first 3415
_journal_paper_doi 10.1021/om400330x
_journal_volume 32
_journal_year 2013
_chemical_formula_sum 'C26 H36 Co N'
_chemical_formula_weight 421.49
_space_group_IT_number 14
_space_group_name_Hall '-P 2ybc'
_space_group_name_H-M_alt 'P 1 21/c 1'
_symmetry_cell_setting monoclinic
_symmetry_space_group_name_H-M 'P 1 21/c 1'
_atom_sites_solution_hydrogens geom
_atom_sites_solution_primary direct
_atom_sites_solution_secondary difmap
_audit_creation_method SHELXL-97
_cell_angle_alpha 90.00
_cell_angle_beta 105.470(2)
_cell_angle_gamma 90.00
_cell_formula_units_Z 4
_cell_length_a 12.2419(4)
_cell_length_b 8.5981(3)
_cell_length_c 21.1773(7)
_cell_measurement_reflns_used 9944
_cell_measurement_temperature 150(2)
_cell_measurement_theta_max 27.77
_cell_measurement_theta_min 2.26
_cell_volume 2148.30(13)
_computing_cell_refinement 'SAINT (Bruker, 2009)'
_computing_data_collection 'APEX2 (Bruker, 2011)'
_computing_data_reduction SAINT
_computing_molecular_graphics 'XP in SHELXTL (Bruker)'
_computing_structure_refinement 'SHELXL-97 (Sheldrick, 2008)'
_computing_structure_solution 'SHELXS-97 (Sheldrick, 2008)'
_diffrn_ambient_temperature 150(2)
_diffrn_measured_fraction_theta_full 1.000
_diffrn_measured_fraction_theta_max 1.000
_diffrn_measurement_device_type 'Bruker Kappa APEX II Duo'
_diffrn_measurement_method '\f and \w scans'
_diffrn_radiation_monochromator 'curved graphite'
_diffrn_radiation_source 'fine-focus sealed tube'
_diffrn_radiation_type MoK\a
_diffrn_radiation_wavelength 0.71073
_diffrn_reflns_av_R_equivalents 0.0486
_diffrn_reflns_av_sigmaI/netI 0.0231
_diffrn_reflns_limit_h_max 15
_diffrn_reflns_limit_h_min -15
_diffrn_reflns_limit_k_max 11
_diffrn_reflns_limit_k_min -11
_diffrn_reflns_limit_l_max 27
_diffrn_reflns_limit_l_min -27
_diffrn_reflns_number 49358
_diffrn_reflns_theta_full 27.50
_diffrn_reflns_theta_max 27.50
_diffrn_reflns_theta_min 1.73
_exptl_absorpt_coefficient_mu 0.810
_exptl_absorpt_correction_T_max 1.00
_exptl_absorpt_correction_T_min 0.89
_exptl_absorpt_correction_type multi-scan
_exptl_absorpt_process_details 'SADABS (Bruker, 2008)'
_exptl_crystal_colour yellow
_exptl_crystal_density_diffrn 1.303
_exptl_crystal_density_method 'not measured'
_exptl_crystal_description plate
_exptl_crystal_F_000 904
_exptl_crystal_size_max 0.27
_exptl_crystal_size_mid 0.22
_exptl_crystal_size_min 0.07
_refine_diff_density_max 0.374
_refine_diff_density_min -0.226
_refine_diff_density_rms 0.054
_refine_ls_extinction_method none
_refine_ls_goodness_of_fit_ref 1.078
_refine_ls_hydrogen_treatment mixed
_refine_ls_matrix_type full
_refine_ls_number_parameters 275
_refine_ls_number_reflns 4935
_refine_ls_number_restraints 0
_refine_ls_restrained_S_all 1.078
_refine_ls_R_factor_all 0.0452
_refine_ls_R_factor_gt 0.0323
_refine_ls_shift/su_max 0.000
_refine_ls_shift/su_mean 0.000
_refine_ls_structure_factor_coef Fsqd
_refine_ls_weighting_details 'calc w=1/[\s^2^(Fo^2^)+(0.0404P)^2^+0.8750P] where P=(Fo^2^+2Fc^2^)/3'
_refine_ls_weighting_scheme calc
_refine_ls_wR_factor_gt 0.0769
_refine_ls_wR_factor_ref 0.0851
_reflns_number_gt 4037
_reflns_number_total 4935
_reflns_threshold_expression >2sigma(I)
_cod_data_source_file om400330x_si_002.cif
_cod_data_source_block compound_5
_cod_original_cell_volume 2148.30(12)
_cod_original_sg_symbol_H-M P2(1)/c
_cod_database_code 4089518

loop_
_symmetry_equiv_pos_as_xyz
'x, y, z'
'-x, y+1/2, -z+1/2'
'-x, -y, -z'
'x, -y-1/2, z-1/2'

loop_
_atom_site_label
_atom_site_type_symbol
_atom_site_fract_x
_atom_site_fract_y
_atom_site_fract_z
_atom_site_U_iso_or_equiv
_atom_site_adp_type
_atom_site_occupancy
_atom_site_symmetry_multiplicity
_atom_site_calc_flag
_atom_site_refinement_flags
C1 C 0.38300(17) 0.6756(2) 0.37545(9) 0.0297(4) Uani 1 1 d .
C2 C 0.28648(16) 0.6312(2) 0.32588(9) 0.0289(4) Uani 1 1 d .
C3 C 0.27519(17) 0.6508(2) 0.25354(9) 0.0349(4) Uani 1 1 d .
H3A H 0.2706 0.7630 0.2426 0.042 Uiso 1 1 calc R
H3B H 0.2041 0.6009 0.2282 0.042 Uiso 1 1 calc R
C4 C 0.37500(17) 0.5791(2) 0.23402(9) 0.0337(4) Uani 1 1 d .
H4A H 0.3490 0.5377 0.1889 0.040 Uiso 1 1 calc R
H4B H 0.4328 0.6601 0.2347 0.040 Uiso 1 1 calc R
C5 C 0.42733(16) 0.4490(2) 0.28054(9) 0.0290(4) Uani 1 1 d .
C6 C 0.52014(16) 0.4729(2) 0.33506(9) 0.0303(4) Uani 1 1 d .
C7 C 0.57337(16) 0.6295(3) 0.35561(9) 0.0357(4) Uani 1 1 d .
H7A H 0.6129 0.6650 0.3231 0.043 Uiso 1 1 calc R
H7B H 0.6305 0.6190 0.3984 0.043 Uiso 1 1 calc R
C8 C 0.48613(18) 0.7506(2) 0.36138(9) 0.0364(4) Uani 1 1 d .
H8A H 0.5208 0.8241 0.3971 0.044 Uiso 1 1 calc R
H8B H 0.4624 0.8104 0.3200 0.044 Uiso 1 1 calc R
C9 C 0.26958(15) 0.3658(2) 0.41735(8) 0.0270(4) Uani 1 1 d .
H9 H 0.2059 0.4242 0.4214 0.032 Uiso 1 1 calc R
C10 C 0.38132(17) 0.3761(2) 0.46007(9) 0.0347(4) Uani 1 1 d .
H10 H 0.4043 0.4395 0.4981 0.042 Uiso 1 1 calc R
C11 C 0.45009(17) 0.2775(2) 0.43628(10) 0.0369(5) Uani 1 1 d .
H11 H 0.5289 0.2616 0.4549 0.044 Uiso 1 1 calc R
C12 C 0.38212(15) 0.2038(2) 0.37899(9) 0.0306(4) Uani 1 1 d .
H12 H 0.4089 0.1319 0.3525 0.037 Uiso 1 1 calc R
C13 C 0.26877(14) 0.2540(2) 0.36772(8) 0.0234(3) Uani 1 1 d .
C14 C 0.16484(15) 0.1902(2) 0.31864(8) 0.0268(4) Uani 1 1 d .
C15 C 0.10490(16) 0.0715(2) 0.35384(9) 0.0297(4) Uani 1 1 d .
H15A H 0.0356 0.0336 0.3218 0.036 Uiso 1 1 calc R
H15B H 0.1558 -0.0189 0.3675 0.036 Uiso 1 1 calc R
C16 C 0.07207(15) 0.1320(2) 0.41300(8) 0.0259(4) Uani 1 1 d .
C17 C 0.13655(15) 0.1075(2) 0.47761(9) 0.0261(4) Uani 1 1 d .
C18 C 0.09605(15) 0.1696(2) 0.52826(8) 0.0283(4) Uani 1 1 d .
C19 C -0.00471(16) 0.2535(2) 0.51341(9) 0.0297(4) Uani 1 1 d .
C20 C -0.06140(15) 0.2746(2) 0.44721(9) 0.0308(4) Uani 1 1 d .
C21 C 0.19931(19) 0.1019(3) 0.26394(10) 0.0417(5) Uani 1 1 d .
H21A H 0.2369 0.1735 0.2404 0.063 Uiso 1 1 calc R
H21B H 0.1316 0.0584 0.2334 0.063 Uiso 1 1 calc R
H21C H 0.2514 0.0175 0.2831 0.063 Uiso 1 1 calc R
C22 C 0.08330(16) 0.3200(2) 0.28787(10) 0.0361(4) Uani 1 1 d .
H22A H 0.0628 0.3797 0.3224 0.054 Uiso 1 1 calc R
H22B H 0.0148 0.2749 0.2586 0.054 Uiso 1 1 calc R
H22C H 0.1198 0.3889 0.2627 0.054 Uiso 1 1 calc R
C23 C 0.24614(16) 0.0176(2) 0.49309(10) 0.0352(4) Uani 1 1 d .
H23A H 0.3095 0.0884 0.5111 0.053 Uiso 1 1 calc R
H23B H 0.2557 -0.0305 0.4530 0.053 Uiso 1 1 calc R
H23C H 0.2444 -0.0635 0.5253 0.053 Uiso 1 1 calc R
C24 C 0.16151(18) 0.1450(3) 0.59881(9) 0.0383(5) Uani 1 1 d .
H24A H 0.1466 0.2314 0.6255 0.057 Uiso 1 1 calc R
H24B H 0.2428 0.1405 0.6019 0.057 Uiso 1 1 calc R
H24C H 0.1377 0.0471 0.6148 0.057 Uiso 1 1 calc R
C25 C -0.0534(2) 0.3188(3) 0.56610(11) 0.0430(5) Uani 1 1 d .
H25A H -0.0363 0.2482 0.6038 0.064 Uiso 1 1 calc R
H25B H -0.1357 0.3296 0.5491 0.064 Uiso 1 1 calc R
H25C H -0.0197 0.4209 0.5797 0.064 Uiso 1 1 calc R
C26 C -0.16870(18) 0.3692(3) 0.42590(12) 0.0438(5) Uani 1 1 d .
H26A H -0.1904 0.3796 0.3781 0.066 Uiso 1 1 calc R
H26B H -0.1559 0.4726 0.4460 0.066 Uiso 1 1 calc R
H26C H -0.2295 0.3169 0.4398 0.066 Uiso 1 1 calc R
Co1 Co 0.378282(18) 0.44257(3) 0.364204(10) 0.02149(8) Uani 1 1 d .
N1 N -0.02444(12) 0.21408(18) 0.39890(7) 0.0291(3) Uani 1 1 d .
H1 H 0.3707(17) 0.699(2) 0.4162(10) 0.033(5) Uiso 1 1 d .
H2 H 0.2181(17) 0.631(2) 0.3368(9) 0.027(5) Uiso 1 1 d .
H5 H 0.4196(17) 0.347(3) 0.2622(10) 0.033(5) Uiso 1 1 d .
H6 H 0.5712(18) 0.384(3) 0.3488(10) 0.032(5) Uiso 1 1 d .

loop_
_atom_site_aniso_label
_atom_site_aniso_U_11
_atom_site_aniso_U_22
_atom_site_aniso_U_33
_atom_site_aniso_U_23
_atom_site_aniso_U_13
_atom_site_aniso_U_12
C1 0.0397(10) 0.0248(9) 0.0262(9) -0.0044(7) 0.0116(8) -0.0034(8)
C2 0.0314(10) 0.0257(9) 0.0315(9) 0.0001(7) 0.0115(8) 0.0024(8)
C3 0.0407(11) 0.0306(10) 0.0293(9) 0.0058(8) 0.0020(8) -0.0025(8)
C4 0.0416(11) 0.0385(11) 0.0203(8) -0.0014(7) 0.0070(7) -0.0121(9)
C5 0.0325(9) 0.0322(10) 0.0259(8) -0.0049(8) 0.0140(7) -0.0042(8)
C6 0.0251(9) 0.0374(11) 0.0305(9) 0.0016(8) 0.0112(7) -0.0008(8)
C7 0.0305(10) 0.0482(12) 0.0272(9) 0.0038(8) 0.0057(7) -0.0159(9)
C8 0.0471(11) 0.0325(10) 0.0274(9) -0.0026(8) 0.0061(8) -0.0163(9)
C9 0.0310(9) 0.0296(9) 0.0215(8) -0.0007(7) 0.0091(7) -0.0086(7)
C10 0.0409(11) 0.0416(11) 0.0189(8) 0.0027(8) 0.0033(7) -0.0192(9)
C11 0.0282(9) 0.0411(11) 0.0356(10) 0.0159(9) -0.0017(8) -0.0069(8)
C12 0.0306(9) 0.0253(9) 0.0355(10) 0.0077(7) 0.0083(8) 0.0015(7)
C13 0.0252(8) 0.0244(8) 0.0203(8) 0.0015(6) 0.0058(6) -0.0044(7)
C14 0.0275(9) 0.0306(9) 0.0212(8) -0.0014(7) 0.0044(7) -0.0077(7)
C15 0.0317(9) 0.0278(9) 0.0288(9) -0.0036(7) 0.0065(7) -0.0108(8)
C16 0.0246(8) 0.0245(9) 0.0276(8) 0.0011(7) 0.0055(7) -0.0097(7)
C17 0.0246(8) 0.0229(8) 0.0294(9) 0.0036(7) 0.0044(7) -0.0080(7)
C18 0.0316(9) 0.0260(9) 0.0258(8) 0.0018(7) 0.0049(7) -0.0131(7)
C19 0.0335(9) 0.0239(9) 0.0342(10) -0.0018(7) 0.0135(8) -0.0105(8)
C20 0.0265(9) 0.0264(9) 0.0396(10) 0.0037(8) 0.0089(8) -0.0060(7)
C21 0.0481(12) 0.0494(13) 0.0291(10) -0.0143(9) 0.0130(9) -0.0170(10)
C22 0.0285(9) 0.0418(11) 0.0323(10) 0.0097(8) -0.0018(8) -0.0076(8)
C23 0.0303(10) 0.0360(11) 0.0373(10) 0.0085(8) 0.0055(8) -0.0027(8)
C24 0.0415(11) 0.0435(12) 0.0260(9) 0.0025(8) 0.0024(8) -0.0133(9)
C25 0.0505(13) 0.0389(12) 0.0447(12) -0.0065(9) 0.0218(10) -0.0075(10)
C26 0.0334(11) 0.0410(12) 0.0584(14) 0.0092(10) 0.0147(10) 0.0027(9)
Co1 0.02161(12) 0.02353(13) 0.01935(12) -0.00036(9) 0.00550(8) -0.00349(9)
N1 0.0239(7) 0.0317(8) 0.0295(8) 0.0027(6) 0.0035(6) -0.0081(6)

loop_
_atom_type_symbol
_atom_type_description
_atom_type_scat_dispersion_real
_atom_type_scat_dispersion_imag
_atom_type_scat_source
C C 0.0033 0.0016 'International Tables Vol C Tables 4.2.6.8 and 6.1.1.4'
H H 0.0000 0.0000 'International Tables Vol C Tables 4.2.6.8 and 6.1.1.4'
N N 0.0061 0.0033 'International Tables Vol C Tables 4.2.6.8 and 6.1.1.4'
Co Co 0.3494 0.9721 'International Tables Vol C Tables 4.2.6.8 and 6.1.1.4'

loop_
_geom_angle_atom_site_label_1
_geom_angle_atom_site_label_2
_geom_angle_atom_site_label_3
_geom_angle
C2 C1 C8 123.10(17)
C2 C1 Co1 69.55(11)
C8 C1 Co1 113.46(13)
C2 C1 H1 115.9(13)
C8 C1 H1 115.9(13)
Co1 C1 H1 108.4(13)
C1 C2 C3 123.89(17)
C1 C2 Co1 69.59(11)
C3 C2 Co1 112.85(13)
C1 C2 H2 116.7(12)
C3 C2 H2 114.2(12)
Co1 C2 H2 109.8(13)
C2 C3 C4 111.57(16)
C2 C3 H3A 109.3
C4 C3 H3A 109.3
C2 C3 H3B 109.3
C4 C3 H3B 109.3
H3A C3 H3B 108.0
C5 C4 C3 110.71(15)
C5 C4 H4A 109.5
C3 C4 H4A 109.5
C5 C4 H4B 109.5
C3 C4 H4B 109.5
H4A C4 H4B 108.1
C6 C5 C4 122.43(17)
C6 C5 Co1 69.30(10)
C4 C5 Co1 114.70(13)
C6 C5 H5 116.1(12)
C4 C5 H5 115.8(12)
Co1 C5 H5 108.1(12)
C5 C6 C7 124.13(18)
C5 C6 Co1 69.94(10)
C7 C6 Co1 111.68(13)
C5 C6 H6 116.2(12)
C7 C6 H6 114.7(12)
Co1 C6 H6 110.0(12)
C6 C7 C8 112.09(15)
C6 C7 H7A 109.2
C8 C7 H7A 109.2
C6 C7 H7B 109.2
C8 C7 H7B 109.2
H7A C7 H7B 107.9
C1 C8 C7 111.37(16)
C1 C8 H8A 109.4
C7 C8 H8A 109.4
C1 C8 H8B 109.4
C7 C8 H8B 109.4
H8A C8 H8B 108.0
C13 C9 C10 109.10(17)
C13 C9 Co1 72.06(10)
C10 C9 Co1 71.21(10)
C13 C9 H9 125.4
C10 C9 H9 125.4
Co1 C9 H9 122.9
C11 C10 C9 107.74(17)
C11 C10 Co1 70.71(11)
C9 C10 Co1 68.73(10)
C11 C10 H10 126.1
C9 C10 H10 126.1
Co1 C10 H10 126.0
C10 C11 C12 108.03(17)
C10 C11 Co1 70.86(11)
C12 C11 Co1 69.21(10)
C10 C11 H11 126.0
C12 C11 H11 126.0
Co1 C11 H11 125.5
C13 C12 C11 109.42(17)
C13 C12 Co1 71.94(10)
C11 C12 Co1 70.90(11)
C13 C12 H12 125.3
C11 C12 H12 125.3
Co1 C12 H12 123.5
C12 C13 C9 105.61(15)
C12 C13 C14 127.80(16)
C9 C13 C14 126.22(16)
C12 C13 Co1 68.73(10)
C9 C13 Co1 68.23(9)
C14 C13 Co1 132.60(12)
C13 C14 C22 111.27(15)
C13 C14 C21 110.33(15)
C22 C14 C21 108.68(16)
C13 C14 C15 108.99(14)
C22 C14 C15 110.24(15)
C21 C14 C15 107.25(15)
C16 C15 C14 115.85(14)
C16 C15 H15A 108.3
C14 C15 H15A 108.3
C16 C15 H15B 108.3
C14 C15 H15B 108.3
H15A C15 H15B 107.4
N1 C16 C17 122.05(17)
N1 C16 C15 114.29(15)
C17 C16 C15 123.66(17)
C16 C17 C18 117.87(17)
C16 C17 C23 121.79(17)
C18 C17 C23 120.34(16)
C19 C18 C17 119.87(16)
C19 C18 C24 120.08(18)
C17 C18 C24 120.05(18)
C18 C19 C20 117.82(17)
C18 C19 C25 121.85(18)
C20 C19 C25 120.33(18)
N1 C20 C19 122.67(17)
N1 C20 C26 115.38(17)
C19 C20 C26 121.95(18)
C14 C21 H21A 109.5
C14 C21 H21B 109.5
H21A C21 H21B 109.5
C14 C21 H21C 109.5
H21A C21 H21C 109.5
H21B C21 H21C 109.5
C14 C22 H22A 109.5
C14 C22 H22B 109.5
H22A C22 H22B 109.5
C14 C22 H22C 109.5
H22A C22 H22C 109.5
H22B C22 H22C 109.5
C17 C23 H23A 109.5
C17 C23 H23B 109.5
H23A C23 H23B 109.5
C17 C23 H23C 109.5
H23A C23 H23C 109.5
H23B C23 H23C 109.5
C18 C24 H24A 109.5
C18 C24 H24B 109.5
H24A C24 H24B 109.5
C18 C24 H24C 109.5
H24A C24 H24C 109.5
H24B C24 H24C 109.5
C19 C25 H25A 109.5
C19 C25 H25B 109.5
H25A C25 H25B 109.5
C19 C25 H25C 109.5
H25A C25 H25C 109.5
H25B C25 H25C 109.5
C20 C26 H26A 109.5
C20 C26 H26B 109.5
H26A C26 H26B 109.5
C20 C26 H26C 109.5
H26A C26 H26C 109.5
H26B C26 H26C 109.5
C6 Co1 C2 101.93(8)
C6 Co1 C1 84.70(8)
C2 Co1 C1 40.86(7)
C6 Co1 C5 40.76(7)
C2 Co1 C5 83.63(8)
C1 Co1 C5 94.06(8)
C6 Co1 C9 160.64(8)
C2 Co1 C9 96.06(8)
C1 Co1 C9 104.80(8)
C5 Co1 C9 150.75(7)
C6 Co1 C12 100.83(8)
C2 Co1 C12 147.59(8)
C1 Co1 C12 165.06(7)
C5 Co1 C12 99.17(8)
C9 Co1 C12 66.03(8)
C6 Co1 C11 94.73(8)
C2 Co1 C11 156.55(8)
C1 Co1 C11 126.37(8)
C5 Co1 C11 119.49(8)
C9 Co1 C11 66.01(8)
C12 Co1 C11 39.89(7)
C6 Co1 C10 122.58(8)
C2 Co1 C10 118.18(8)
C1 Co1 C10 99.42(8)
C5 Co1 C10 157.49(9)
C9 Co1 C10 40.06(7)
C12 Co1 C10 65.87(8)
C11 Co1 C10 38.42(8)
C6 Co1 C13 135.83(8)
C2 Co1 C13 109.87(7)
C1 Co1 C13 139.02(7)
C5 Co1 C13 113.03(7)
C9 Co1 C13 39.71(7)
C12 Co1 C13 39.33(7)
C11 Co1 C13 66.60(7)
C10 Co1 C13 66.79(7)
C20 N1 C16 119.69(15)

loop_
_geom_bond_atom_site_label_1
_geom_bond_atom_site_label_2
_geom_bond_distance
C1 C2 1.408(3)
C1 C8 1.516(3)
C1 Co1 2.0171(19)
C1 H1 0.94(2)
C2 C3 1.510(3)
C2 Co1 2.0166(19)
C2 H2 0.93(2)
C3 C4 1.521(3)
C3 H3A 0.9900
C3 H3B 0.9900
C4 C5 1.515(3)
C4 H4A 0.9900
C4 H4B 0.9900
C5 C6 1.402(3)
C5 Co1 2.0175(17)
C5 H5 0.95(2)
C6 C7 1.508(3)
C6 Co1 2.0091(18)
C6 H6 0.98(2)
C7 C8 1.520(3)
C7 H7A 0.9900
C7 H7B 0.9900
C8 H8A 0.9900
C8 H8B 0.9900
C9 C13 1.422(2)
C9 C10 1.427(3)
C9 Co1 2.0670(17)
C9 H9 0.9500
C10 C11 1.381(3)
C10 Co1 2.0998(18)
C10 H10 0.9500
C11 C12 1.424(3)
C11 Co1 2.0979(18)
C11 H11 0.9500
C12 C13 1.412(3)
C12 Co1 2.0756(18)
C12 H12 0.9500
C13 C14 1.515(2)
C13 Co1 2.1175(17)
C14 C22 1.523(3)
C14 C21 1.535(3)
C14 C15 1.558(2)
C15 C16 1.507(3)
C15 H15A 0.9900
C15 H15B 0.9900
C16 N1 1.340(2)
C16 C17 1.401(2)
C17 C18 1.402(3)
C17 C23 1.506(3)
C18 C19 1.390(3)
C18 C24 1.510(2)
C19 C20 1.400(3)
C19 C25 1.506(3)
C20 N1 1.330(2)
C20 C26 1.508(3)
C21 H21A 0.9800
C21 H21B 0.9800
C21 H21C 0.9800
C22 H22A 0.9800
C22 H22B 0.9800
C22 H22C 0.9800
C23 H23A 0.9800
C23 H23B 0.9800
C23 H23C 0.9800
C24 H24A 0.9800
C24 H24B 0.9800
C24 H24C 0.9800
C25 H25A 0.9800
C25 H25B 0.9800
C25 H25C 0.9800
C26 H26A 0.9800
C26 H26B 0.9800
C26 H26C 0.9800

loop_
_geom_torsion_atom_site_label_1
_geom_torsion_atom_site_label_2
_geom_torsion_atom_site_label_3
_geom_torsion_atom_site_label_4
_geom_torsion
C8 C1 C2 C3 0.9(3)
Co1 C1 C2 C3 -104.43(18)
C8 C1 C2 Co1 105.32(18)
C1 C2 C3 C4 52.7(3)
Co1 C2 C3 C4 -27.3(2)
C2 C3 C4 C5 26.2(2)
C3 C4 C5 C6 -94.4(2)
C3 C4 C5 Co1 -14.10(19)
C4 C5 C6 C7 3.6(3)
Co1 C5 C6 C7 -103.16(18)
C4 C5 C6 Co1 106.80(17)
C5 C6 C7 C8 51.6(2)
Co1 C6 C7 C8 -28.27(19)
C2 C1 C8 C7 -91.7(2)
Co1 C1 C8 C7 -11.59(19)
C6 C7 C8 C1 25.6(2)
C13 C9 C10 C11 2.3(2)
Co1 C9 C10 C11 -60.22(13)
C13 C9 C10 Co1 62.48(12)
C9 C10 C11 C12 -0.5(2)
Co1 C10 C11 C12 -59.46(13)
C9 C10 C11 Co1 58.98(12)
C10 C11 C12 C13 -1.5(2)
Co1 C11 C12 C13 -61.97(13)
C10 C11 C12 Co1 60.50(13)
C11 C12 C13 C9 2.8(2)
Co1 C12 C13 C9 -58.54(12)
C11 C12 C13 C14 -170.55(16)
Co1 C12 C13 C14 128.13(17)
C11 C12 C13 Co1 61.32(13)
C10 C9 C13 C12 -3.08(19)
Co1 C9 C13 C12 58.86(12)
C10 C9 C13 C14 170.40(16)
Co1 C9 C13 C14 -127.66(17)
C10 C9 C13 Co1 -61.94(12)
C12 C13 C14 C22 -141.58(18)
C9 C13 C14 C22 46.4(2)
Co1 C13 C14 C22 -46.4(2)
C12 C13 C14 C21 -20.9(2)
C9 C13 C14 C21 167.09(17)
Co1 C13 C14 C21 74.3(2)
C12 C13 C14 C15 96.6(2)
C9 C13 C14 C15 -75.4(2)
Co1 C13 C14 C15 -168.21(13)
C13 C14 C15 C16 56.0(2)
C22 C14 C15 C16 -66.4(2)
C21 C14 C15 C16 175.42(16)
C14 C15 C16 N1 80.8(2)
C14 C15 C16 C17 -98.4(2)
N1 C16 C17 C18 1.1(3)
C15 C16 C17 C18 -179.73(15)
N1 C16 C17 C23 -178.81(16)
C15 C16 C17 C23 0.3(3)
C16 C17 C18 C19 -0.5(2)
C23 C17 C18 C19 179.44(16)
C16 C17 C18 C24 179.28(16)
C23 C17 C18 C24 -0.8(3)
C17 C18 C19 C20 -1.0(2)
C24 C18 C19 C20 179.23(16)
C17 C18 C19 C25 178.27(17)
C24 C18 C19 C25 -1.5(3)
C18 C19 C20 N1 2.1(3)
C25 C19 C20 N1 -177.22(17)
C18 C19 C20 C26 -177.48(17)
C25 C19 C20 C26 3.2(3)
C5 C6 Co1 C2 -65.25(13)
C7 C6 Co1 C2 54.59(14)
C5 C6 Co1 C1 -102.51(12)
C7 C6 Co1 C1 17.34(13)
C7 C6 Co1 C5 119.84(19)
C5 C6 Co1 C9 136.8(2)
C7 C6 Co1 C9 -103.3(2)
C5 C6 Co1 C12 91.52(12)
C7 C6 Co1 C12 -148.64(13)
C5 C6 Co1 C11 131.35(12)
C7 C6 Co1 C11 -108.81(14)
C5 C6 Co1 C10 159.70(12)
C7 C6 Co1 C10 -80.46(15)
C5 C6 Co1 C13 70.48(15)
C7 C6 Co1 C13 -169.68(11)
C1 C2 Co1 C6 -67.13(12)
C3 C2 Co1 C6 52.13(15)
C3 C2 Co1 C1 119.26(19)
C1 C2 Co1 C5 -103.76(12)
C3 C2 Co1 C5 15.50(14)
C1 C2 Co1 C9 105.67(11)
C3 C2 Co1 C9 -135.07(14)
C1 C2 Co1 C12 159.15(13)
C3 C2 Co1 C12 -81.6(2)
C1 C2 Co1 C11 67.2(2)
C3 C2 Co1 C11 -173.55(16)
C1 C2 Co1 C10 70.39(13)
C3 C2 Co1 C10 -170.35(13)
C1 C2 Co1 C13 144.01(11)
C3 C2 Co1 C13 -96.73(14)
C2 C1 Co1 C6 115.13(12)
C8 C1 Co1 C6 -3.13(13)
C8 C1 Co1 C2 -118.26(18)
C2 C1 Co1 C5 75.41(12)
C8 C1 Co1 C5 -42.85(14)
C2 C1 Co1 C9 -82.03(12)
C8 C1 Co1 C9 159.71(13)
C2 C1 Co1 C12 -132.3(3)
C8 C1 Co1 C12 109.5(3)
C2 C1 Co1 C11 -152.90(11)
C8 C1 Co1 C11 88.84(15)
C2 C1 Co1 C10 -122.68(12)
C8 C1 Co1 C10 119.06(14)
C2 C1 Co1 C13 -57.42(15)
C8 C1 Co1 C13 -175.67(11)
C4 C5 Co1 C6 -117.21(19)
C6 C5 Co1 C2 116.61(12)
C4 C5 Co1 C2 -0.60(14)
C6 C5 Co1 C1 77.04(13)
C4 C5 Co1 C1 -40.17(14)
C6 C5 Co1 C9 -152.35(15)
C4 C5 Co1 C9 90.4(2)
C6 C5 Co1 C12 -95.99(12)
C4 C5 Co1 C12 146.80(13)
C6 C5 Co1 C11 -59.27(14)
C4 C5 Co1 C11 -176.47(12)
C6 C5 Co1 C10 -49.8(2)
C4 C5 Co1 C10 -167.01(16)
C6 C5 Co1 C13 -134.47(11)
C4 C5 Co1 C13 108.32(14)
C13 C9 Co1 C6 -87.7(2)
C10 C9 Co1 C6 30.6(3)
C13 C9 Co1 C2 114.03(11)
C10 C9 Co1 C2 -127.71(12)
C13 C9 Co1 C1 154.68(10)
C10 C9 Co1 C1 -87.05(13)
C13 C9 Co1 C5 26.2(2)
C10 C9 Co1 C5 144.51(16)
C13 C9 Co1 C12 -37.85(10)
C10 C9 Co1 C12 80.42(13)
C13 C9 Co1 C11 -81.70(12)
C10 C9 Co1 C11 36.57(12)
C13 C9 Co1 C10 -118.26(16)
C10 C9 Co1 C13 118.26(16)
C13 C12 Co1 C6 -156.75(11)
C11 C12 Co1 C6 84.37(13)
C13 C12 Co1 C2 -22.80(19)
C11 C12 Co1 C2 -141.68(15)
C13 C12 Co1 C1 92.6(3)
C11 C12 Co1 C1 -26.2(3)
C13 C12 Co1 C5 -115.36(11)
C11 C12 Co1 C5 125.76(12)
C13 C12 Co1 C9 38.20(10)
C11 C12 Co1 C9 -80.68(12)
C13 C12 Co1 C11 118.88(16)
C13 C12 Co1 C10 82.26(11)
C11 C12 Co1 C10 -36.62(12)
C11 C12 Co1 C13 -118.88(16)
C10 C11 Co1 C6 139.91(12)
C12 C11 Co1 C6 -101.25(12)
C10 C11 Co1 C2 4.5(2)
C12 C11 Co1 C2 123.4(2)
C10 C11 Co1 C1 53.03(14)
C12 C11 Co1 C1 171.86(11)
C10 C11 Co1 C5 174.19(11)
C12 C11 Co1 C5 -66.98(13)
C10 C11 Co1 C9 -38.09(11)
C12 C11 Co1 C9 80.74(12)
C10 C11 Co1 C12 -118.83(16)
C12 C11 Co1 C10 118.83(16)
C10 C11 Co1 C13 -81.63(12)
C12 C11 Co1 C13 37.20(11)
C11 C10 Co1 C6 -49.60(14)
C9 C10 Co1 C6 -168.46(11)
C11 C10 Co1 C2 -177.96(11)
C9 C10 Co1 C2 63.19(13)
C11 C10 Co1 C1 -139.30(12)
C9 C10 Co1 C1 101.84(12)
C11 C10 Co1 C5 -13.3(2)
C9 C10 Co1 C5 -132.17(19)
C11 C10 Co1 C9 118.86(16)
C11 C10 Co1 C12 38.00(11)
C9 C10 Co1 C12 -80.86(12)
C9 C10 Co1 C11 -118.86(16)
C11 C10 Co1 C13 81.10(12)
C9 C10 Co1 C13 -37.75(11)
C12 C13 Co1 C6 33.81(15)
C9 C13 Co1 C6 151.61(12)
C14 C13 Co1 C6 -88.57(19)
C12 C13 Co1 C2 167.24(11)
C9 C13 Co1 C2 -74.96(11)
C14 C13 Co1 C2 44.86(18)
C12 C13 Co1 C1 -156.88(12)
C9 C13 Co1 C1 -39.08(15)
C14 C13 Co1 C1 80.7(2)
C12 C13 Co1 C5 75.78(12)
C9 C13 Co1 C5 -166.42(11)
C14 C13 Co1 C5 -46.60(19)
C12 C13 Co1 C9 -117.80(15)
C14 C13 Co1 C9 119.8(2)
C9 C13 Co1 C12 117.80(15)
C14 C13 Co1 C12 -122.4(2)
C12 C13 Co1 C11 -37.73(11)
C9 C13 Co1 C11 80.07(12)
C14 C13 Co1 C11 -160.11(19)
C12 C13 Co1 C10 -79.72(12)
C9 C13 Co1 C10 38.08(11)
C14 C13 Co1 C10 157.90(19)
C19 C20 N1 C16 -1.5(3)
C26 C20 N1 C16 178.07(16)
C17 C16 N1 C20 -0.1(3)
C15 C16 N1 C20 -179.36(15)
